data_2004057
loop_
_publ_author_name
'Chiaroni, A.'
'Hanquet, G.'
'Lusinchi, M.'
'Riche, C.'

_publ_section_title
;First X-ray Determination of an Oxaziridinium Salt:
 (1<i>S</i>,2<i>R</i>,3<i>R</i>,4<i>S</i>)-2,3-Dimethyl-4-phenyl-1,2,3,4-tetrahydro-1,2-epoxyisoquinolinium
 Tetrafluoroborate and
 (1<i>S</i>,2<i>R</i>,3<i>R</i>,4<i>S</i>)-3-Methyl-4-phenyl-1,2,3,4-tetrahydro-2,3-epoxyisoquinoline
;
_journal_issue 10
_journal_name_full 'Acta Crystallographica Section C'
_journal_page_first 2047
_journal_page_last 2050
_journal_paper_doi 10.1107/S0108270195004604
_journal_volume 51
_journal_year 1995
_chemical_compound_source
;
chemical synthesis
;
_chemical_formula_moiety 'C16 H15 N O'
_chemical_formula_sum 'C16 H15 N O'
_chemical_formula_weight 237.30
_chemical_melting_point 362
_chemical_name_systematic
;
(1S,2R,3R,4S)-1,2-oxydo-3-methyl-4-phenyl-1,2,3,4-tetrahydroisoquinoline
;
_space_group_IT_number 4
_symmetry_cell_setting monoclinic
_symmetry_space_group_name_Hall 'P 2yb'
_symmetry_space_group_name_H-M 'P 1 21 1'
_atom_type_scat_source International_Tables_Vol_IV_table_2.2B
_cell_angle_alpha 90.00
_cell_angle_beta 100.36(3)
_cell_angle_gamma 90.00
_cell_formula_units_Z 4
_cell_length_a 9.130(7)
_cell_length_b 15.082(12)
_cell_length_c 9.506(7)
_cell_measurement_reflns_used 25
_cell_measurement_temperature 293
_cell_measurement_theta_max 16.3
_cell_measurement_theta_min 6.9
_cell_volume 1287.6(17)
_computing_data_collection 'CAD-4 Software (Enraf-Nonius, 1989)'
_computing_data_reduction 'NONIUS (Riche, 1989)'
_computing_molecular_graphics 'R3M (Riche, 1983), ORTEP (Johnson, 1965)'
_computing_publication_material 'ACTACIF (Riche, 1992)'
_computing_structure_refinement 'SHELX76 (Sheldrick, 1976)'
_computing_structure_solution 'SHELXS86 (Sheldrick, 1985)'
_diffrn_ambient_temperature 293
_diffrn_measurement_device 'Nonius CAD4 diffractometer'
_diffrn_measurement_method \q/2\q
_diffrn_radiation_monochromator graphite
_diffrn_radiation_source 'X-ray tube'
_diffrn_radiation_type CuK\a
_diffrn_radiation_wavelength 1.5418
_diffrn_reflns_av_R_equivalents 0.031
_diffrn_reflns_limit_h_max 10
_diffrn_reflns_limit_h_min -10
_diffrn_reflns_limit_k_max 17
_diffrn_reflns_limit_k_min 0
_diffrn_reflns_limit_l_max 11
_diffrn_reflns_limit_l_min 0
_diffrn_reflns_number 2522
_diffrn_reflns_theta_max 66.93
_diffrn_reflns_theta_min 2.93
_diffrn_standards_decay_% 0
_diffrn_standards_interval_time 166
_diffrn_standards_number 3
_exptl_absorpt_coefficient_mu 0.56
_exptl_absorpt_correction_type none
_exptl_crystal_colour colourless
_exptl_crystal_density_diffrn 1.22
_exptl_crystal_description prism
_exptl_crystal_F_000 504.00
_exptl_crystal_size_max 0.50
_exptl_crystal_size_mid 0.07
_exptl_crystal_size_min 0.05
_refine_diff_density_max 0.14
_refine_diff_density_min -0.17
_refine_ls_extinction_method none
_refine_ls_goodness_of_fit_obs 0.81
_refine_ls_hydrogen_treatment noref
_refine_ls_matrix_type userblock
_refine_ls_number_parameters 163
_refine_ls_number_reflns 1396
_refine_ls_R_factor_obs 0.045
_refine_ls_shift/esd_max 0.02
_refine_ls_structure_factor_coef F
_refine_ls_weighting_details 'w = 1/[\s^2^(F) + 0.0034F^2^]'
_refine_ls_weighting_scheme calc
_refine_ls_wR_factor_obs 0.060
_reflns_number_observed 1399
_reflns_number_total 2377
_reflns_observed_criterion refl_observed_if_I_>_2.5_sigma(I)
_cod_data_source_file pa1171.cif
_cod_data_source_block 2
_cod_depositor_comments
;
The following automatic conversions were performed:

'_refine_ls_weighting_scheme' value 'calc w = 1/[\s^2^(F) +
0.0034F^2^]' was changed to 'calc'. New tag
'_refine_ls_weighting_details' was created. The value of the new tag
was set to 'w = 1/[\s^2^(F) + 0.0034F^2^]'.

Automatic conversion script
Id: cif_fix_values 3143 2015-03-26 13:38:13Z robertas 
;
_cod_original_sg_symbol_H-M 'P 21'
_cod_database_code 2004057

loop_
_symmetry_equiv_pos_as_xyz
+x,+y,+z
-x,1/2+y,-z

loop_
_atom_site_aniso_label
_atom_site_aniso_U_11
_atom_site_aniso_U_22
_atom_site_aniso_U_33
_atom_site_aniso_U_12
_atom_site_aniso_U_13
_atom_site_aniso_U_23
C1A 0.073(4) 0.052(4) 0.072(4) -0.012(3) 0.009(3) 0.013(3)
N2A 0.073(3) 0.044(3) 0.071(3) 0.004(2) 0.003(2) 0.005(2)
C3A 0.051(3) 0.052(3) 0.051(3) 0.001(3) 0.003(2) 0.004(3)
C4A 0.046(3) 0.049(3) 0.041(2) 0.001(2) 0.008(2) 0.005(2)
C4aA 0.047(3) 0.045(3) 0.038(2) -0.002(2) -0.0002(19) 0.003(2)
C5A 0.057(3) 0.059(4) 0.063(3) 0.002(3) 0.010(3) 0.006(3)
C6A 0.059(3) 0.083(5) 0.086(4) 0.009(3) 0.018(3) 0.000(4)
C7A 0.053(3) 0.112(6) 0.080(4) 0.011(4) 0.026(3) 0.023(5)
C8A 0.060(3) 0.084(5) 0.080(4) -0.020(3) 0.019(3) 0.022(4)
C8aA 0.054(3) 0.057(4) 0.057(3) -0.004(3) 0.005(2) 0.008(3)
O9A 0.078(3) 0.058(3) 0.070(2) -0.008(2) 0.008(2) -0.009(2)
C10A 0.073(4) 0.057(4) 0.084(4) 0.005(3) 0.027(3) -0.008(3)
C11A 0.042(2) 0.041(3) 0.050(3) -0.001(2) 0.013(2) -0.001(2)
C12A 0.065(3) 0.043(3) 0.054(3) 0.003(3) 0.011(2) 0.005(3)
C13A 0.087(4) 0.052(4) 0.074(4) -0.014(3) 0.026(3) 0.007(3)
C14A 0.067(4) 0.053(4) 0.085(4) -0.006(3) 0.033(3) -0.010(3)
C15A 0.066(3) 0.068(4) 0.072(4) -0.014(3) 0.011(3) -0.021(3)
C16A 0.071(3) 0.063(4) 0.050(3) -0.012(3) 0.000(3) 0.000(3)
C1B 0.060(4) 0.049(3) 0.085(4) 0.008(3) 0.019(3) 0.012(3)
N2B 0.074(3) 0.043(3) 0.091(4) -0.003(3) 0.017(3) -0.005(3)
C3B 0.056(3) 0.043(3) 0.073(3) -0.008(3) 0.010(2) -0.006(3)
C4B 0.044(2) 0.039(3) 0.050(3) -0.006(2) 0.016(2) -0.002(2)
C4aB 0.041(2) 0.044(3) 0.042(2) -0.007(2) 0.0041(19) 0.001(2)
C5B 0.057(3) 0.050(3) 0.057(3) -0.017(3) -0.001(2) 0.000(3)
C6B 0.068(4) 0.072(4) 0.073(4) -0.034(4) -0.002(3) 0.006(3)
C7B 0.049(3) 0.095(6) 0.082(4) -0.012(4) 0.008(3) 0.021(4)
C8B 0.045(3) 0.087(5) 0.078(4) 0.001(3) 0.008(3) 0.024(4)
C8aB 0.047(3) 0.055(3) 0.057(3) 0.003(3) 0.014(2) 0.009(3)
O9B 0.074(2) 0.062(3) 0.085(3) -0.004(2) 0.022(2) 0.023(2)
C10B 0.051(3) 0.071(5) 0.134(6) -0.016(3) 0.003(4) -0.005(4)
C11B 0.040(3) 0.039(3) 0.055(3) -0.007(2) 0.005(2) -0.006(2)
C12B 0.057(3) 0.047(3) 0.066(3) -0.002(3) 0.018(3) -0.008(3)
C13B 0.058(3) 0.052(4) 0.101(5) 0.014(3) 0.016(3) 0.005(3)
C14B 0.049(3) 0.059(4) 0.093(5) -0.006(3) -0.009(3) 0.008(3)
C15B 0.074(4) 0.076(4) 0.052(3) -0.004(4) 0.004(3) -0.000(3)
C16B 0.058(3) 0.061(4) 0.049(3) -0.000(3) 0.008(2) -0.000(3)

loop_
_atom_site_label
_atom_site_fract_x
_atom_site_fract_y
_atom_site_fract_z
_atom_site_U_iso_or_equiv
_atom_site_thermal_displace_type
_atom_site_calc_flag
_atom_site_calc_attached_atom
C1A 0.4714(6) 0.6709(4) 0.1106(6) 0.067(7) Uani ? ?
N2A 0.3164(5) 0.6774(3) 0.1275(5) 0.064(5) Uani ? ?
C3A 0.2353(5) 0.5913(4) 0.1190(5) 0.052(5) Uani ? ?
C4A 0.3335(5) 0.5075(4) 0.1535(4) 0.046(5) Uani ? ?
C4aA 0.4652(5) 0.5084(4) 0.0764(4) 0.044(5) Uani ? ?
C5A 0.5242(6) 0.4333(4) 0.0259(6) 0.061(6) Uani ? ?
C6A 0.6494(6) 0.4381(5) -0.0369(7) 0.077(7) Uani ? ?
C7A 0.7175(6) 0.5174(6) -0.0525(7) 0.082(8) Uani ? ?
C8A 0.6583(7) 0.5938(5) -0.0039(7) 0.076(7) Uani ? ?
C8aA 0.5346(6) 0.5897(4) 0.0615(5) 0.057(6) Uani ? ?
O9A 0.4445(4) 0.6745(3) 0.2533(4) 0.070(4) Uani ? ?
C10A 0.1203(7) 0.5987(4) 0.2151(7) 0.072(7) Uani ? ?
C11A 0.2404(5) 0.4231(3) 0.1276(5) 0.045(5) Uani ? ?
C12A 0.2467(6) 0.3606(4) 0.2338(5) 0.055(5) Uani ? ?
C13A 0.1644(7) 0.2831(4) 0.2129(6) 0.072(7) Uani ? ?
C14A 0.0742(6) 0.2669(4) 0.0848(7) 0.069(7) Uani ? ?
C15A 0.0660(6) 0.3285(5) -0.0225(6) 0.070(7) Uani ? ?
C16A 0.1499(6) 0.4056(4) -0.0024(5) 0.063(6) Uani ? ?
C1B -0.0686(6) 1.0610(4) 0.3814(7) 0.066(6) Uani ? ?
N2B 0.0785(5) 1.0814(3) 0.4530(6) 0.071(6) Uani ? ?
C3B 0.1703(5) 1.0051(4) 0.5157(6) 0.058(5) Uani ? ?
C4B 0.1265(5) 0.9136(3) 0.4490(5) 0.045(5) Uani ? ?
C4aB -0.0393(5) 0.8986(3) 0.4198(5) 0.043(5) Uani ? ?
C5B -0.1024(6) 0.8150(4) 0.4180(5) 0.056(6) Uani ? ?
C6B -0.2556(7) 0.8036(5) 0.3824(6) 0.073(7) Uani ? ?
C7B -0.3469(6) 0.8771(5) 0.3527(7) 0.077(8) Uani ? ?
C8B -0.2857(6) 0.9599(5) 0.3534(7) 0.071(7) Uani ? ?
C8aB -0.1334(5) 0.9710(4) 0.3870(5) 0.054(5) Uani ? ?
O9B 0.0403(4) 1.0725(3) 0.2929(4) 0.075(5) Uani ? ?
C10B 0.3326(6) 1.0274(5) 0.5100(8) 0.087(8) Uani ? ?
C11B 0.2130(5) 0.8421(3) 0.5409(5) 0.045(5) Uani ? ?
C12B 0.3154(5) 0.7894(4) 0.4886(6) 0.057(6) Uani ? ?
C13B 0.4018(6) 0.7282(4) 0.5738(7) 0.072(7) Uani ? ?
C14B 0.3817(6) 0.7155(4) 0.7135(7) 0.069(7) Uani ? ?
C15B 0.2769(6) 0.7662(4) 0.7645(5) 0.069(7) Uani ? ?
C16B 0.1929(5) 0.8287(4) 0.6805(5) 0.057(6) Uani ? ?
H1A 0.50530 0.72290 0.06450 0.074 Uiso calc C1A
H3A 0.18851 0.58174 0.01673 0.058 Uiso calc C3A
H4A 0.37694 0.50820 0.25781 0.050 Uiso calc C4A
H5A 0.47587 0.37457 0.03474 0.067 Uiso calc C5A
H6A 0.69090 0.38257 -0.07158 0.085 Uiso calc C6A
H7A 0.80799 0.52023 -0.09789 0.091 Uiso calc C7A
H8A 0.70537 0.65246 -0.01624 0.083 Uiso calc C8A
H10aA 0.06337 0.54189 0.21216 0.080 Uiso calc C10A
H10bA 0.17133 0.61075 0.31542 0.080 Uiso calc C10A
H10cA 0.05017 0.64833 0.18117 0.080 Uiso calc C10A
H12A 0.31240 0.37133 0.32838 0.061 Uiso calc C12A
H13A 0.17106 0.23884 0.29208 0.079 Uiso calc C13A
H14A 0.01480 0.21092 0.06929 0.076 Uiso calc C14A
H15A -0.00124 0.31771 -0.11616 0.077 Uiso calc C15A
H16A 0.14497 0.44898 -0.08272 0.069 Uiso calc C16A
H1B -0.14670 1.11940 0.38130 0.073 Uiso calc C1B
H3B 0.15257 0.99757 0.61581 0.064 Uiso calc C3B
H4B 0.15468 0.91101 0.35219 0.049 Uiso calc C4B
H5B -0.03674 0.76207 0.44270 0.062 Uiso calc C5B
H6B -0.29968 0.74272 0.37828 0.080 Uiso calc C6B
H7B -0.45751 0.86966 0.33080 0.084 Uiso calc C7B
H8B -0.35170 1.01271 0.32940 0.078 Uiso calc C8B
H10aB 0.39807 0.97726 0.55153 0.096 Uiso calc C10B
H10bB 0.34378 1.03703 0.40844 0.096 Uiso calc C10B
H10cB 0.36212 1.08254 0.56648 0.096 Uiso calc C10B
H12B 0.32685 0.79592 0.38645 0.063 Uiso calc C12B
H13B 0.47858 0.69322 0.53499 0.079 Uiso calc C13B
H14B 0.44201 0.67041 0.77599 0.076 Uiso calc C14B
H15B 0.26158 0.75726 0.86511 0.076 Uiso calc C15B
H16B 0.11742 0.86443 0.72015 0.063 Uiso calc C16B

loop_
_geom_angle_atom_site_label_1
_geom_angle_atom_site_label_2
_geom_angle_atom_site_label_3
_geom_angle
_geom_angle_publ_flag
N2A C1A C8aA 122.6(5) yes
N2A C1A O9A 63.5(3) yes
C8aA C1A O9A 118.7(5) yes
C1A N2A C3A 114.7(4) yes
C1A N2A O9A 57.2(3) yes
C3A N2A O9A 108.8(4) yes
N2A C3A C4A 115.9(4) yes
N2A C3A C10A 107.2(4) yes
C4A C3A C10A 111.7(4) yes
C3A C4A C4aA 111.6(4) yes
C3A C4A C11A 111.2(4) yes
C4aA C4A C11A 113.4(4) yes
C4A C4aA C5A 123.7(4) yes
C4A C4aA C8aA 118.1(4) yes
C5A C4aA C8aA 118.2(5) yes
C4aA C5A C6A 120.8(5) yes
C5A C6A C7A 121.3(6) yes
C6A C7A C8A 118.6(6) yes
C7A C8A C8aA 120.7(6) yes
C1A C8aA C4aA 119.2(5) yes
C1A C8aA C8A 120.3(5) yes
C4aA C8aA C8A 120.4(5) yes
C1A O9A N2A 59.3(3) yes
C4A C11A C12A 120.3(4) yes
C4A C11A C16A 122.0(4) yes
C12A C11A C16A 117.7(5) no
C11A C12A C13A 121.5(5) no
C12A C13A C14A 120.3(6) no
C13A C14A C15A 119.1(6) no
C14A C15A C16A 120.7(6) no
C11A C16A C15A 120.6(5) no
N2B C1B C8aB 121.8(5) yes
N2B C1B O9B 63.8(4) yes
C8aB C1B O9B 117.2(5) yes
C1B N2B C3B 116.0(5) yes
C1B N2B O9B 58.1(3) yes
C3B N2B O9B 110.3(4) yes
N2B C3B C4B 116.3(4) yes
N2B C3B C10B 107.2(5) yes
C4B C3B C10B 111.4(5) yes
C3B C4B C4aB 112.9(4) yes
C3B C4B C11B 109.2(4) yes
C4aB C4B C11B 113.7(4) yes
C4B C4aB C5B 122.7(4) yes
C4B C4aB C8aB 119.0(4) yes
C5B C4aB C8aB 118.3(4) yes
C4aB C5B C6B 120.9(5) yes
C5B C6B C7B 119.5(6) yes
C6B C7B C8B 120.0(6) yes
C7B C8B C8aB 120.4(6) yes
C1B C8aB C4aB 119.4(5) yes
C1B C8aB C8B 119.6(5) yes
C4aB C8aB C8B 120.9(5) yes
C1B O9B N2B 58.2(3) yes
C4B C11B C12B 121.1(4) yes
C4B C11B C16B 120.6(4) yes
C12B C11B C16B 118.3(5) no
C11B C12B C13B 121.7(5) no
C12B C13B C14B 119.7(6) no
C13B C14B C15B 118.6(6) no
C14B C15B C16B 121.7(5) no
C11B C16B C15B 119.9(5) no

loop_
_geom_bond_atom_site_label_1
_geom_bond_atom_site_label_2
_geom_bond_distance
_geom_bond_publ_flag
C1A N2A 1.456(7) yes
C1A C8aA 1.466(8) yes
C1A O9A 1.423(7) yes
N2A C3A 1.490(7) yes
N2A O9A 1.515(6) yes
C3A C4A 1.550(7) yes
C3A C10A 1.514(8) yes
C4A C4aA 1.517(6) yes
C4A C11A 1.525(7) yes
C4aA C5A 1.377(8) yes
C4aA C8aA 1.398(8) yes
C5A C6A 1.383(8) yes
C6A C7A 1.368(11) yes
C7A C8A 1.386(11) yes
C8A C8aA 1.384(8) yes
C11A C12A 1.376(7) no
C11A C16A 1.382(7) no
C12A C13A 1.384(8) no
C13A C14A 1.364(9) no
C14A C15A 1.371(9) no
C15A C16A 1.387(9) no
C1B N2B 1.426(7) yes
C1B C8aB 1.486(8) yes
C1B O9B 1.424(7) yes
N2B C3B 1.485(7) yes
N2B O9B 1.505(6) yes
C3B C4B 1.540(7) yes
C3B C10B 1.530(8) yes
C4B C4aB 1.506(6) yes
C4B C11B 1.517(7) yes
C4aB C5B 1.386(7) yes
C4aB C8aB 1.390(7) yes
C5B C6B 1.389(8) yes
C6B C7B 1.386(10) yes
C7B C8B 1.368(10) yes
C8B C8aB 1.379(7) yes
C11B C12B 1.385(7) no
C11B C16B 1.388(7) no
C12B C13B 1.378(8) no
C13B C14B 1.386(9) no
C14B C15B 1.379(8) no
C15B C16B 1.377(8) no

loop_
_geom_torsion_atom_site_label_1
_geom_torsion_atom_site_label_2
_geom_torsion_atom_site_label_3
_geom_torsion_atom_site_label_4
_geom_torsion
_geom_torsion_publ_flag
C8aA C1A N2A C3A 11.4(5) yes
C1A N2A C3A C4A 23.2(4) yes
N2A C3A C4A C4aA -46.8(4) yes
C3A C4A C4aA C8aA 37.1(4) yes
C4A C4aA C8aA C1A -4.6(5) yes
C4aA C8aA C1A N2A -22.0(5) yes
C4aA C8aA C1A O9A 53.3(5) yes
C8A C8aA C1A O9A -129.2(7) yes
C4A C3A N2A O9A -38.5(4) yes
C10A C3A N2A O9A 86.9(5) yes
C1A N2A C3A C10A 148.7(6) yes
C3A C4A C11A C12A -126.4(5) yes
C4aA C4A C11A C16A -71.9(5) yes
C8aB C1B N2B C3B 8.4(5) yes
C1B N2B C3B C4B 23.7(5) yes
N2B C3B C4B C4aB -42.8(4) yes
C3B C4B C4aB C8aB 30.5(4) yes
C4B C4aB C8aB C1B 0.1(5) yes
C4aB C8aB C1B N2B -21.6(5) yes
C4aB C8aB C1B O9B 53.0(5) yes
C8B C8aB C1B O9B -124.1(7) yes
C4B C3B N2B O9B -39.8(4) yes
C10B C3B N2B O9B 85.6(5) yes
C1B N2B C3B C10B 149.0(6) yes
C3B C4B C11B C12B -115.6(5) yes
C4aB C4B C11B C16B -63.5(5) yes
